data_4332607
loop_
_publ_author_name
'Huang, Jie-Sheng'
'Yu, Guang-Ao'
'Xie, Jin'
'Zhu, Nianyong'
'Che, Chi-Ming'

_publ_section_title
;
 One-Pot Synthesis of Metal Primary Phosphine Complexes from OPCl2R or
 PCl2R. Isolation and Characterization of Primary Alkylphosphine Complexes
 of a Metalloporphyrin
;
_journal_issue 15
_journal_name_full 'Inorganic Chemistry'
_journal_page_first 5724
_journal_page_last 5726
_journal_paper_doi 10.1021/ic060553w
_journal_volume 45
_journal_year 2006
_chemical_formula_moiety 'C78 H94 N4 P2 Ru'
_chemical_formula_sum 'C78 H94 N4 P2 Ru'
_chemical_formula_weight 1250.58
_chemical_name_systematic
;
 ?
;
_space_group_IT_number 2
_symmetry_cell_setting triclinic
_symmetry_space_group_name_Hall '-P 1'
_symmetry_space_group_name_H-M 'P -1'
_atom_sites_solution_hydrogens geom
_atom_sites_solution_primary direct
_atom_sites_solution_secondary difmap
_audit_creation_method SHELXL-97
_cell_angle_alpha 78.01(3)
_cell_angle_beta 78.97(3)
_cell_angle_gamma 72.70(3)
_cell_formula_units_Z 1
_cell_length_a 11.194(2)
_cell_length_b 11.597(2)
_cell_length_c 14.722(3)
_cell_measurement_reflns_used 0
_cell_measurement_temperature 301(2)
_cell_measurement_theta_max 0
_cell_measurement_theta_min 0
_cell_volume 1767.6(7)
_computing_cell_refinement scalepack
_computing_data_collection marcontrol
_computing_data_reduction Denzo
_computing_molecular_graphics 'Ortep-3 for Windows (Farrugia, 1997)'
_computing_publication_material 'WinGX publication routines (Farrugia, 1999)'
_computing_structure_refinement 'SHELXL-97 (Sheldrick, 1997)'
_computing_structure_solution SHELXS-97
_diffrn_ambient_temperature 301(2)
_diffrn_measured_fraction_theta_full 0.906
_diffrn_measured_fraction_theta_max 0.906
_diffrn_measurement_device_type 'marresearch IPDS mar300'
_diffrn_measurement_method oscillation
_diffrn_radiation_monochromator graphite
_diffrn_radiation_source 'fine-focus sealed tube'
_diffrn_radiation_type MoK\a
_diffrn_radiation_wavelength 0.71073
_diffrn_reflns_av_R_equivalents 0.0284
_diffrn_reflns_av_sigmaI/netI 0.0593
_diffrn_reflns_limit_h_max 12
_diffrn_reflns_limit_h_min -11
_diffrn_reflns_limit_k_max 13
_diffrn_reflns_limit_k_min -13
_diffrn_reflns_limit_l_max 17
_diffrn_reflns_limit_l_min -17
_diffrn_reflns_number 13161
_diffrn_reflns_theta_full 25.49
_diffrn_reflns_theta_max 25.49
_diffrn_reflns_theta_min 2.16
_exptl_absorpt_coefficient_mu 0.311
_exptl_absorpt_correction_type none
_exptl_crystal_colour black
_exptl_crystal_density_diffrn 1.175
_exptl_crystal_density_method 'not measured'
_exptl_crystal_description prism
_exptl_crystal_F_000 664
_exptl_crystal_size_max 0.6
_exptl_crystal_size_mid 0.3
_exptl_crystal_size_min 0.15
_refine_diff_density_max 0.522
_refine_diff_density_min -0.375
_refine_diff_density_rms 0.078
_refine_ls_extinction_method none
_refine_ls_goodness_of_fit_ref 1.045
_refine_ls_hydrogen_treatment mixed
_refine_ls_matrix_type full
_refine_ls_number_parameters 370
_refine_ls_number_reflns 5955
_refine_ls_number_restraints 0
_refine_ls_restrained_S_all 1.045
_refine_ls_R_factor_all 0.0465
_refine_ls_R_factor_gt 0.0403
_refine_ls_shift/su_max 0.001
_refine_ls_shift/su_mean 0.000
_refine_ls_structure_factor_coef Fsqd
_refine_ls_weighting_details 'calc w=1/[\s^2^(Fo^2^)+(0.0796P)^2^+0.0000P] where P=(Fo^2^+2Fc^2^)/3'
_refine_ls_weighting_scheme calc
_refine_ls_wR_factor_gt 0.1170
_refine_ls_wR_factor_ref 0.1200
_reflns_number_gt 5207
_reflns_number_total 5955
_reflns_threshold_expression >2sigma(I)
_cod_data_source_file ic060553wsup2.cif
_cod_data_source_block complex_2a
_cod_original_cell_volume 1767.6(6)
_cod_database_code 4332607

loop_
_symmetry_equiv_pos_as_xyz
'x, y, z'
'-x, -y, -z'

loop_
_atom_site_label
_atom_site_type_symbol
_atom_site_fract_x
_atom_site_fract_y
_atom_site_fract_z
_atom_site_U_iso_or_equiv
_atom_site_adp_type
_atom_site_occupancy
_atom_site_symmetry_multiplicity
_atom_site_calc_flag
_atom_site_refinement_flags
Ru1 Ru 0.0000 0.0000 0.0000 0.03488(12) Uani 1 2 d S
P1 P 0.01839(7) 0.14675(6) 0.08121(5) 0.04674(19) Uani 1 1 d .
N1 N -0.09982(19) 0.15090(18) -0.08113(14) 0.0391(5) Uani 1 1 d .
N2 N 0.16330(18) 0.01626(18) -0.08738(14) 0.0385(5) Uani 1 1 d .
C1 C -0.3133(2) 0.1590(2) 0.00673(18) 0.0409(6) Uani 1 1 d .
C2 C -0.2290(2) 0.2016(2) -0.06618(18) 0.0398(6) Uani 1 1 d .
C3 C -0.2624(3) 0.3024(2) -0.14049(19) 0.0479(6) Uani 1 1 d .
H3 H -0.3435 0.3513 -0.1481 0.057 Uiso 1 1 calc R
C4 C -0.1555(2) 0.3132(2) -0.19689(19) 0.0473(6) Uani 1 1 d .
H4 H -0.1492 0.3709 -0.2506 0.057 Uiso 1 1 calc R
C5 C -0.0526(2) 0.2196(2) -0.15945(17) 0.0399(6) Uani 1 1 d .
C6 C 0.0750(2) 0.1991(2) -0.19899(18) 0.0405(6) Uani 1 1 d .
C7 C 0.1749(2) 0.1036(2) -0.16402(17) 0.0397(6) Uani 1 1 d .
C8 C 0.3063(3) 0.0825(3) -0.2040(2) 0.0493(7) Uani 1 1 d .
H8 H 0.3395 0.1288 -0.2568 0.059 Uiso 1 1 calc R
C9 C 0.3723(2) -0.0164(3) -0.1509(2) 0.0490(7) Uani 1 1 d .
H9 H 0.4592 -0.0507 -0.1601 0.059 Uiso 1 1 calc R
C10 C 0.2828(2) -0.0595(2) -0.07709(18) 0.0413(6) Uani 1 1 d .
C11 C -0.4505(2) 0.2310(2) 0.00802(19) 0.0428(6) Uani 1 1 d .
C12 C -0.4985(3) 0.3256(4) 0.0549(3) 0.0815(12) Uani 1 1 d .
H12 H -0.4497 0.3426 0.0923 0.098 Uiso 1 1 calc R
C13 C -0.6236(3) 0.4002(4) 0.0477(4) 0.0973(15) Uani 1 1 d .
H13 H -0.6549 0.4662 0.0801 0.117 Uiso 1 1 calc R
C14 C -0.6971(3) 0.3784(3) -0.0042(3) 0.0624(9) Uani 1 1 d .
C15 C -0.6505(3) 0.2793(4) -0.0482(3) 0.0721(10) Uani 1 1 d .
H15 H -0.7014 0.2603 -0.0827 0.086 Uiso 1 1 calc R
C16 C -0.5270(3) 0.2048(3) -0.0429(3) 0.0643(9) Uani 1 1 d .
H16 H -0.4969 0.1374 -0.0739 0.077 Uiso 1 1 calc R
C17 C -0.8272(3) 0.4651(4) -0.0154(3) 0.0944(14) Uani 1 1 d .
H17A H -0.8790 0.4660 0.0446 0.142 Uiso 1 1 calc R
H17B H -0.8657 0.4380 -0.0570 0.142 Uiso 1 1 calc R
H17C H -0.8192 0.5461 -0.0409 0.142 Uiso 1 1 calc R
C18 C 0.1059(2) 0.2839(2) -0.28556(18) 0.0448(6) Uani 1 1 d .
C19 C 0.0933(3) 0.4056(3) -0.2840(2) 0.0602(8) Uani 1 1 d .
H19 H 0.0671 0.4352 -0.2273 0.072 Uiso 1 1 calc R
C20 C 0.1188(3) 0.4839(3) -0.3643(3) 0.0709(10) Uani 1 1 d .
H20 H 0.1091 0.5655 -0.3611 0.085 Uiso 1 1 calc R
C21 C 0.1584(3) 0.4437(3) -0.4498(2) 0.0674(9) Uani 1 1 d .
C22 C 0.1724(4) 0.3232(4) -0.4516(2) 0.0727(10) Uani 1 1 d .
H22 H 0.2004 0.2940 -0.5084 0.087 Uiso 1 1 calc R
C23 C 0.1460(3) 0.2434(3) -0.3716(2) 0.0611(8) Uani 1 1 d .
H23 H 0.1552 0.1620 -0.3753 0.073 Uiso 1 1 calc R
C24 C 0.1858(4) 0.5321(4) -0.5393(3) 0.1051(16) Uani 1 1 d .
H24A H 0.2279 0.4865 -0.5892 0.158 Uiso 1 1 calc R
H24B H 0.2389 0.5779 -0.5283 0.158 Uiso 1 1 calc R
H24C H 0.1078 0.5873 -0.5566 0.158 Uiso 1 1 calc R
C25 C 0.0829(3) 0.1216(2) 0.19219(19) 0.0453(6) Uani 1 1 d .
C26 C 0.0030(3) 0.0543(3) 0.2691(2) 0.0626(8) Uani 1 1 d .
H26A H -0.0842 0.1031 0.2754 0.075 Uiso 1 1 calc R
H26B H 0.0057 -0.0231 0.2524 0.075 Uiso 1 1 calc R
C27 C 0.0548(5) 0.0318(4) 0.3620(2) 0.0823(12) Uani 1 1 d .
H27 H 0.0044 -0.0117 0.4113 0.099 Uiso 1 1 calc R
C28 C 0.1927(5) -0.0471(4) 0.3494(3) 0.1016(16) Uani 1 1 d .
H28A H 0.2268 -0.0650 0.4081 0.122 Uiso 1 1 calc R
H28B H 0.1958 -0.1240 0.3316 0.122 Uiso 1 1 calc R
C29 C 0.2705(4) 0.0201(4) 0.2749(3) 0.0841(12) Uani 1 1 d .
H29 H 0.3582 -0.0304 0.2686 0.101 Uiso 1 1 calc R
C30 C 0.2205(3) 0.0431(3) 0.1805(2) 0.0640(8) Uani 1 1 d .
H30A H 0.2714 0.0854 0.1320 0.077 Uiso 1 1 calc R
H30B H 0.2247 -0.0341 0.1626 0.077 Uiso 1 1 calc R
C31 C 0.0500(4) 0.1531(4) 0.3888(2) 0.0828(12) Uani 1 1 d .
H31A H -0.0367 0.2032 0.3957 0.099 Uiso 1 1 calc R
H31B H 0.0815 0.1386 0.4483 0.099 Uiso 1 1 calc R
C32 C 0.1301(4) 0.2193(3) 0.3132(2) 0.0690(9) Uani 1 1 d .
H32 H 0.1271 0.2975 0.3304 0.083 Uiso 1 1 calc R
C33 C 0.0791(3) 0.2426(3) 0.2194(2) 0.0585(8) Uani 1 1 d .
H33A H -0.0071 0.2939 0.2249 0.070 Uiso 1 1 calc R
H33B H 0.1299 0.2851 0.1710 0.070 Uiso 1 1 calc R
C34 C 0.2669(4) 0.1404(4) 0.3020(3) 0.0855(12) Uani 1 1 d .
H34A H 0.3181 0.1829 0.2538 0.103 Uiso 1 1 calc R
H34B H 0.3012 0.1252 0.3604 0.103 Uiso 1 1 calc R
C35 C 0.3964(13) -0.1420(13) 0.5831(10) 0.329(7) Uiso 1 1 d .
H35A H 0.4486 -0.0992 0.5994 0.493 Uiso 1 1 calc R
H35B H 0.3093 -0.0971 0.5942 0.493 Uiso 1 1 calc R
H35C H 0.4191 -0.1501 0.5180 0.493 Uiso 1 1 calc R
C36 C 0.4172(18) -0.276(2) 0.6464(14) 0.391(11) Uiso 1 1 d .
H36A H 0.5036 -0.2851 0.6545 0.470 Uiso 1 1 calc R
H36B H 0.3685 -0.2484 0.7035 0.470 Uiso 1 1 calc R
C37 C 0.421(3) -0.388(3) 0.674(2) 0.60(3) Uiso 1 1 d .
H37A H 0.3924 -0.3980 0.6186 0.723 Uiso 1 1 calc R
H37B H 0.3436 -0.3721 0.7181 0.723 Uiso 1 1 calc R
C38 C 0.4550(12) -0.5012(14) 0.7050(10) 0.275(6) Uiso 1 1 d .
H38A H 0.3922 -0.5073 0.7599 0.330 Uiso 1 1 calc R
H38B H 0.5309 -0.5064 0.7301 0.330 Uiso 1 1 calc R
C39 C 0.4880(10) -0.6368(10) 0.6783(7) 0.238(5) Uiso 1 1 d .
H39A H 0.5195 -0.6967 0.7299 0.357 Uiso 1 1 calc R
H39B H 0.5511 -0.6436 0.6239 0.357 Uiso 1 1 calc R
H39C H 0.4131 -0.6506 0.6652 0.357 Uiso 1 1 calc R
H1A H -0.101(3) 0.223(3) 0.101(2) 0.070(9) Uiso 1 1 d .
H1B H 0.103(3) 0.220(3) 0.029(2) 0.086(11) Uiso 1 1 d .

loop_
_atom_site_aniso_label
_atom_site_aniso_U_11
_atom_site_aniso_U_22
_atom_site_aniso_U_33
_atom_site_aniso_U_23
_atom_site_aniso_U_13
_atom_site_aniso_U_12
Ru1 0.03431(17) 0.03481(18) 0.03125(18) -0.00130(11) -0.00739(10) -0.00384(11)
P1 0.0607(4) 0.0398(4) 0.0396(4) -0.0051(3) -0.0141(3) -0.0099(3)
N1 0.0410(11) 0.0374(11) 0.0353(11) -0.0028(9) -0.0087(8) -0.0051(8)
N2 0.0382(11) 0.0369(11) 0.0362(12) -0.0016(9) -0.0069(8) -0.0057(8)
C1 0.0354(13) 0.0414(14) 0.0425(15) -0.0084(11) -0.0082(10) -0.0024(10)
C2 0.0362(12) 0.0380(13) 0.0403(14) -0.0042(11) -0.0121(10) 0.0002(10)
C3 0.0460(15) 0.0431(15) 0.0468(16) -0.0002(12) -0.0136(12) -0.0009(11)
C4 0.0507(15) 0.0441(15) 0.0384(15) 0.0062(12) -0.0127(11) -0.0044(11)
C5 0.0462(14) 0.0374(14) 0.0320(13) 0.0008(10) -0.0092(10) -0.0072(10)
C6 0.0466(14) 0.0391(14) 0.0338(13) -0.0032(11) -0.0070(10) -0.0093(10)
C7 0.0408(13) 0.0402(14) 0.0357(14) -0.0033(11) -0.0040(10) -0.0100(10)
C8 0.0461(15) 0.0512(17) 0.0440(16) 0.0008(13) 0.0006(11) -0.0133(12)
C9 0.0365(14) 0.0542(17) 0.0493(17) -0.0021(13) -0.0013(11) -0.0087(11)
C10 0.0344(12) 0.0440(15) 0.0415(15) -0.0062(11) -0.0047(10) -0.0056(10)
C11 0.0362(13) 0.0400(14) 0.0463(15) -0.0034(12) -0.0074(10) -0.0028(10)
C12 0.0485(19) 0.082(3) 0.120(3) -0.057(2) -0.0287(19) 0.0114(16)
C13 0.056(2) 0.072(3) 0.164(5) -0.065(3) -0.019(2) 0.0151(17)
C14 0.0382(16) 0.0489(18) 0.085(2) 0.0087(16) -0.0082(14) -0.0027(12)
C15 0.0412(17) 0.090(3) 0.086(3) -0.023(2) -0.0194(15) -0.0066(16)
C16 0.0442(16) 0.068(2) 0.082(2) -0.0323(18) -0.0131(15) -0.0007(14)
C17 0.0475(19) 0.075(3) 0.132(4) 0.014(2) -0.016(2) 0.0064(16)
C18 0.0470(15) 0.0450(15) 0.0376(15) 0.0016(12) -0.0079(11) -0.0095(11)
C19 0.075(2) 0.0492(18) 0.0498(18) -0.0025(14) -0.0014(14) -0.0151(14)
C20 0.076(2) 0.0464(18) 0.079(3) 0.0100(17) -0.0047(18) -0.0161(15)
C21 0.0593(19) 0.078(2) 0.057(2) 0.0186(17) -0.0119(15) -0.0239(16)
C22 0.087(2) 0.094(3) 0.0383(18) -0.0033(17) -0.0046(15) -0.035(2)
C23 0.078(2) 0.063(2) 0.0430(17) -0.0032(15) -0.0058(14) -0.0254(16)
C24 0.096(3) 0.118(4) 0.078(3) 0.051(3) -0.011(2) -0.041(3)
C25 0.0507(15) 0.0483(16) 0.0391(15) -0.0061(12) -0.0096(11) -0.0151(12)
C26 0.081(2) 0.073(2) 0.0430(17) -0.0077(15) -0.0046(15) -0.0381(17)
C27 0.137(4) 0.085(3) 0.0402(19) 0.0022(17) -0.016(2) -0.059(3)
C28 0.168(5) 0.069(3) 0.079(3) 0.005(2) -0.074(3) -0.024(3)
C29 0.079(3) 0.083(3) 0.094(3) -0.017(2) -0.046(2) -0.004(2)
C30 0.0628(19) 0.068(2) 0.064(2) -0.0228(17) -0.0157(15) -0.0087(15)
C31 0.122(3) 0.097(3) 0.0429(19) -0.0183(19) -0.0067(19) -0.049(3)
C32 0.093(3) 0.068(2) 0.059(2) -0.0187(17) -0.0178(18) -0.0317(19)
C33 0.071(2) 0.0566(19) 0.0520(19) -0.0123(15) -0.0073(14) -0.0219(15)
C34 0.088(3) 0.104(3) 0.083(3) -0.020(2) -0.037(2) -0.035(2)

loop_
_atom_type_symbol
_atom_type_description
_atom_type_scat_dispersion_real
_atom_type_scat_dispersion_imag
_atom_type_scat_source
Ru Ru -1.2594 0.8363 'International Tables Vol C Tables 4.2.6.8 and 6.1.1.4'
P P 0.1023 0.0942 'International Tables Vol C Tables 4.2.6.8 and 6.1.1.4'
N N 0.0061 0.0033 'International Tables Vol C Tables 4.2.6.8 and 6.1.1.4'
C C 0.0033 0.0016 'International Tables Vol C Tables 4.2.6.8 and 6.1.1.4'
H H 0.0000 0.0000 'International Tables Vol C Tables 4.2.6.8 and 6.1.1.4'

loop_
_geom_angle_atom_site_label_1
_geom_angle_atom_site_label_2
_geom_angle_atom_site_label_3
_geom_angle
_geom_angle_site_symmetry_1
_geom_angle_site_symmetry_3
N1 Ru1 N1 180.00(19) . 2
N1 Ru1 N2 89.25(9) . .
N1 Ru1 N2 90.75(9) 2 .
N1 Ru1 N2 90.75(9) . 2
N1 Ru1 N2 89.25(9) 2 2
N2 Ru1 N2 180.00(12) . 2
N1 Ru1 P1 83.20(6) . .
N1 Ru1 P1 96.80(6) 2 .
N2 Ru1 P1 89.34(7) . .
N2 Ru1 P1 90.66(7) 2 .
N1 Ru1 P1 96.80(6) . 2
N1 Ru1 P1 83.20(6) 2 2
N2 Ru1 P1 90.66(7) . 2
N2 Ru1 P1 89.34(7) 2 2
P1 Ru1 P1 180.00(4) . 2
C25 P1 Ru1 128.34(9) . .
C25 P1 H1A 101.8(14) . .
Ru1 P1 H1A 108.1(13) . .
C25 P1 H1B 94.2(14) . .
Ru1 P1 H1B 113.6(14) . .
H1A P1 H1B 109.2(19) . .
C5 N1 C2 107.3(2) . .
C5 N1 Ru1 127.14(17) . .
C2 N1 Ru1 125.58(17) . .
C7 N2 C10 107.4(2) . .
C7 N2 Ru1 127.13(16) . .
C10 N2 Ru1 125.41(17) . .
C10 C1 C2 126.5(2) 2 .
C10 C1 C11 117.9(2) 2 .
C2 C1 C11 115.6(2) . .
N1 C2 C1 125.7(2) . .
N1 C2 C3 108.4(2) . .
C1 C2 C3 125.9(2) . .
C4 C3 C2 107.7(2) . .
C4 C3 H3 126.1 . .
C2 C3 H3 126.1 . .
C3 C4 C5 107.7(2) . .
C3 C4 H4 126.1 . .
C5 C4 H4 126.1 . .
N1 C5 C6 125.7(2) . .
N1 C5 C4 108.9(2) . .
C6 C5 C4 125.3(2) . .
C5 C6 C7 125.0(2) . .
C5 C6 C18 117.1(2) . .
C7 C6 C18 117.9(2) . .
N2 C7 C6 125.7(2) . .
N2 C7 C8 109.0(2) . .
C6 C7 C8 125.3(2) . .
C9 C8 C7 107.6(2) . .
C9 C8 H8 126.2 . .
C7 C8 H8 126.2 . .
C8 C9 C10 107.3(2) . .
C8 C9 H9 126.4 . .
C10 C9 H9 126.4 . .
N2 C10 C1 126.1(2) . 2
N2 C10 C9 108.7(2) . .
C1 C10 C9 125.3(2) 2 .
C12 C11 C16 118.3(3) . .
C12 C11 C1 120.9(3) . .
C16 C11 C1 120.7(2) . .
C11 C12 C13 120.3(3) . .
C11 C12 H12 119.8 . .
C13 C12 H12 119.8 . .
C14 C13 C12 121.8(3) . .
C14 C13 H13 119.1 . .
C12 C13 H13 119.1 . .
C13 C14 C15 117.8(3) . .
C13 C14 C17 120.4(4) . .
C15 C14 C17 121.8(3) . .
C14 C15 C16 121.5(3) . .
C14 C15 H15 119.3 . .
C16 C15 H15 119.3 . .
C11 C16 C15 120.1(3) . .
C11 C16 H16 119.9 . .
C15 C16 H16 119.9 . .
C14 C17 H17A 109.5 . .
C14 C17 H17B 109.5 . .
H17A C17 H17B 109.5 . .
C14 C17 H17C 109.5 . .
H17A C17 H17C 109.5 . .
H17B C17 H17C 109.5 . .
C19 C18 C23 117.5(3) . .
C19 C18 C6 121.7(3) . .
C23 C18 C6 120.9(3) . .
C20 C19 C18 121.3(3) . .
C20 C19 H19 119.3 . .
C18 C19 H19 119.3 . .
C19 C20 C21 121.2(3) . .
C19 C20 H20 119.4 . .
C21 C20 H20 119.4 . .
C22 C21 C20 117.7(3) . .
C22 C21 C24 121.5(4) . .
C20 C21 C24 120.8(4) . .
C21 C22 C23 121.9(3) . .
C21 C22 H22 119.1 . .
C23 C22 H22 119.1 . .
C22 C23 C18 120.4(3) . .
C22 C23 H23 119.8 . .
C18 C23 H23 119.8 . .
C21 C24 H24A 109.5 . .
C21 C24 H24B 109.5 . .
H24A C24 H24B 109.5 . .
C21 C24 H24C 109.5 . .
H24A C24 H24C 109.5 . .
H24B C24 H24C 109.5 . .
C33 C25 C26 109.5(2) . .
C33 C25 C30 109.0(2) . .
C26 C25 C30 109.9(3) . .
C33 C25 P1 111.2(2) . .
C26 C25 P1 108.22(19) . .
C30 C25 P1 109.1(2) . .
C27 C26 C25 109.3(3) . .
C27 C26 H26A 109.8 . .
C25 C26 H26A 109.8 . .
C27 C26 H26B 109.8 . .
C25 C26 H26B 109.8 . .
H26A C26 H26B 108.3 . .
C31 C27 C26 109.9(3) . .
C31 C27 C28 109.8(4) . .
C26 C27 C28 108.2(3) . .
C31 C27 H27 109.6 . .
C26 C27 H27 109.6 . .
C28 C27 H27 109.6 . .
C29 C28 C27 109.7(3) . .
C29 C28 H28A 109.7 . .
C27 C28 H28A 109.7 . .
C29 C28 H28B 109.7 . .
C27 C28 H28B 109.7 . .
H28A C28 H28B 108.2 . .
C28 C29 C34 110.3(4) . .
C28 C29 C30 109.8(3) . .
C34 C29 C30 110.2(3) . .
C28 C29 H29 108.8 . .
C34 C29 H29 108.8 . .
C30 C29 H29 108.8 . .
C25 C30 C29 108.0(3) . .
C25 C30 H30A 110.1 . .
C29 C30 H30A 110.1 . .
C25 C30 H30B 110.1 . .
C29 C30 H30B 110.1 . .
H30A C30 H30B 108.4 . .
C32 C31 C27 109.6(3) . .
C32 C31 H31A 109.8 . .
C27 C31 H31A 109.8 . .
C32 C31 H31B 109.8 . .
C27 C31 H31B 109.8 . .
H31A C31 H31B 108.2 . .
C31 C32 C34 109.9(3) . .
C31 C32 C33 109.4(3) . .
C34 C32 C33 108.5(3) . .
C31 C32 H32 109.7 . .
C34 C32 H32 109.7 . .
C33 C32 H32 109.7 . .
C25 C33 C32 110.1(3) . .
C25 C33 H33A 109.6 . .
C32 C33 H33A 109.6 . .
C25 C33 H33B 109.6 . .
C32 C33 H33B 109.6 . .
H33A C33 H33B 108.1 . .
C29 C34 C32 109.2(3) . .
C29 C34 H34A 109.8 . .
C32 C34 H34A 109.8 . .
C29 C34 H34B 109.8 . .
C32 C34 H34B 109.8 . .
H34A C34 H34B 108.3 . .
C36 C35 H35A 109.5 . .
C36 C35 H35B 109.5 . .
H35A C35 H35B 109.5 . .
C36 C35 H35C 109.5 . .
H35A C35 H35C 109.5 . .
H35B C35 H35C 109.5 . .
C37 C36 C35 162(3) . .
C37 C36 H36A 95.7 . .
C35 C36 H36A 95.7 . .
C37 C36 H36B 95.7 . .
C35 C36 H36B 95.7 . .
H36A C36 H36B 103.3 . .
C36 C37 C38 164(4) . .
C36 C37 H37A 94.9 . .
C38 C37 H37A 94.9 . .
C36 C37 H37B 94.9 . .
C38 C37 H37B 94.9 . .
H37A C37 H37B 103.2 . .
C37 C38 C39 144(2) . .
C37 C38 H38A 100.8 . .
C39 C38 H38A 100.8 . .
C37 C38 H38B 100.8 . .
C39 C38 H38B 100.8 . .
H38A C38 H38B 104.4 . .
C38 C39 H39A 109.5 . .
C38 C39 H39B 109.5 . .
H39A C39 H39B 109.5 . .
C38 C39 H39C 109.5 . .
H39A C39 H39C 109.5 . .
H39B C39 H39C 109.5 . .

loop_
_geom_bond_atom_site_label_1
_geom_bond_atom_site_label_2
_geom_bond_distance
_geom_bond_site_symmetry_2
Ru1 N1 2.054(2) .
Ru1 N1 2.054(2) 2
Ru1 N2 2.058(2) .
Ru1 N2 2.058(2) 2
Ru1 P1 2.3486(9) .
Ru1 P1 2.3486(9) 2
P1 C25 1.845(3) .
P1 H1A 1.38(3) .
P1 H1B 1.46(4) .
N1 C5 1.371(3) .
N1 C2 1.383(3) .
N2 C7 1.365(3) .
N2 C10 1.381(3) .
C1 C10 1.388(4) 2
C1 C2 1.398(4) .
C1 C11 1.513(3) .
C2 C3 1.438(4) .
C3 C4 1.343(4) .
C3 H3 0.9300 .
C4 C5 1.435(3) .
C4 H4 0.9300 .
C5 C6 1.404(4) .
C6 C7 1.410(3) .
C6 C18 1.491(3) .
C7 C8 1.444(4) .
C8 C9 1.348(4) .
C8 H8 0.9300 .
C9 C10 1.445(4) .
C9 H9 0.9300 .
C10 C1 1.388(4) 2
C11 C12 1.338(4) .
C11 C16 1.372(4) .
C12 C13 1.421(4) .
C12 H12 0.9300 .
C13 C14 1.330(5) .
C13 H13 0.9300 .
C14 C15 1.355(5) .
C14 C17 1.520(4) .
C15 C16 1.402(4) .
C15 H15 0.9300 .
C16 H16 0.9300 .
C17 H17A 0.9600 .
C17 H17B 0.9600 .
C17 H17C 0.9600 .
C18 C19 1.381(4) .
C18 C23 1.390(4) .
C19 C20 1.372(4) .
C19 H19 0.9300 .
C20 C21 1.380(5) .
C20 H20 0.9300 .
C21 C22 1.365(5) .
C21 C24 1.534(4) .
C22 C23 1.381(4) .
C22 H22 0.9300 .
C23 H23 0.9300 .
C24 H24A 0.9600 .
C24 H24B 0.9600 .
C24 H24C 0.9600 .
C25 C33 1.524(4) .
C25 C26 1.533(4) .
C25 C30 1.536(4) .
C26 C27 1.530(5) .
C26 H26A 0.9700 .
C26 H26B 0.9700 .
C27 C31 1.522(5) .
C27 C28 1.541(6) .
C27 H27 0.9800 .
C28 C29 1.500(6) .
C28 H28A 0.9700 .
C28 H28B 0.9700 .
C29 C34 1.516(5) .
C29 C30 1.540(5) .
C29 H29 0.9800 .
C30 H30A 0.9700 .
C30 H30B 0.9700 .
C31 C32 1.518(5) .
C31 H31A 0.9700 .
C31 H31B 0.9700 .
C32 C34 1.531(5) .
C32 C33 1.536(5) .
C32 H32 0.9800 .
C33 H33A 0.9700 .
C33 H33B 0.9700 .
C34 H34A 0.9700 .
C34 H34B 0.9700 .
C35 C36 1.618(19) .
C35 H35A 0.9600 .
C35 H35B 0.9600 .
C35 H35C 0.9600 .
C36 C37 1.26(3) .
C36 H36A 0.9700 .
C36 H36B 0.9700 .
C37 C38 1.26(3) .
C37 H37A 0.9700 .
C37 H37B 0.9700 .
C38 C39 1.619(13) .
C38 H38A 0.9700 .
C38 H38B 0.9700 .
C39 H39A 0.9600 .
C39 H39B 0.9600 .
C39 H39C 0.9600 .
